data_1569625
loop_
_publ_author_name
'Pastrana-D\'avila, Andrea'
'Minotta, Gianella'
'Ellena, Javier'
'Santiago, Pedro H. O.'
'D&#x2019;Vries, Richard F.'

_publ_section_title
;
 Synthesis, Characterization and Structural Analysis of Two New Biguanide
 Complexes
;
_journal_issue 8
_journal_name_full Crystals
_journal_page_first 1176
_journal_paper_doi 10.3390/cryst13081176
_journal_volume 13
_journal_year 2023
_chemical_formula_moiety 'C12 H33 Co N15, Cl4.008 Co, Cl, 3(H2 O)'
_chemical_formula_sum 'C12 H39 Cl5.01 Co2 N15 O3'
_chemical_formula_weight 736.96
_space_group_crystal_system monoclinic
_space_group_IT_number 14
_space_group_name_Hall '-P 2yn'
_space_group_name_H-M_alt 'P 1 21/n 1'
_atom_sites_solution_hydrogens mixed
_audit_creation_date 2023-05-17
_audit_creation_method
;
Olex2 1.3
(compiled 2020.11.12 svn.r5f609507 for OlexSys, GUI svn.r6408)
;
_cell_angle_alpha 90
_cell_angle_beta 101.374(2)
_cell_angle_gamma 90
_cell_formula_units_Z 4
_cell_length_a 10.3808(2)
_cell_length_b 26.2761(5)
_cell_length_c 11.3407(3)
_cell_measurement_reflns_used 18545
_cell_measurement_temperature 99.99(11)
_cell_measurement_theta_max 34.0260
_cell_measurement_theta_min 2.5230
_cell_volume 3032.62(12)
_computing_cell_refinement 'CrysAlisPro 1.171.42.67a (Rigaku OD, 2022)'
_computing_data_collection 'CrysAlisPro 1.171.42.67a (Rigaku OD, 2022)'
_computing_data_reduction 'CrysAlisPro 1.171.42.67a (Rigaku OD, 2022)'
_computing_molecular_graphics 'Olex2 1.3 (Dolomanov et al., 2009)'
_computing_publication_material 'Olex2 1.3 (Dolomanov et al., 2009)'
_computing_structure_refinement 'SHELXL 2016/6 (Sheldrick, 2015)'
_computing_structure_solution 'SHELXT 2018/2 (Sheldrick, 2018)'
_diffrn_ambient_environment N~2~
_diffrn_ambient_temperature 99.99(11)
_diffrn_detector 'Hybrid Pixel Array Detector'
_diffrn_detector_area_resol_mean 10.0000
_diffrn_detector_type HyPix
_diffrn_measured_fraction_theta_full 0.999
_diffrn_measured_fraction_theta_max 0.999
_diffrn_measurement_details
;
List of Runs (angles in degrees, time in seconds):

  # Type    Start    End  Width  t~exp~   \w     \q     \k     \f   Frames
--------------------------------------------------------------------------
  1  \w     28.00  78.00   0.50   42.00    --   12.91-155.00 -50.00  100
  2  \w    -16.00  10.00   0.50   42.00    --  -12.12 -77.00  30.00   52
  3  \w     53.00  84.00   0.50   42.00    --   12.91-178.00-150.00   62
  4  \w    -60.00 -23.00   0.50   42.00    --   12.91 -19.00 150.00   74
  5  \w    -60.00 -23.00   0.50   42.00    --   12.91 -19.00-120.00   74
  6  \w    -16.00  35.00   0.50   42.00    --   12.91 -77.00   0.00  102
  7  \w     -1.00  38.00   0.50   42.00    --   12.91  57.00 120.00   78
  8  \w    -60.00 -23.00   0.50   42.00    --   12.91 -19.00 120.00   74
  9  \w    -16.00  35.00   0.50   42.00    --   12.91 -77.00-150.00  102
 10  \w     -1.00  38.00   0.50   42.00    --   12.91  57.00-120.00   78
 11  \w     -1.00  38.00   0.50   42.00    --   12.91  57.00  60.00   78
 12  \w    -60.00 -35.00   0.50   42.00    --   12.91 -19.00  60.00   50
;
_diffrn_measurement_device 'four-circle diffractometer'
_diffrn_measurement_device_type 'XtaLAB Synergy, Dualflex, HyPix'
_diffrn_measurement_method '\w scans'
_diffrn_orient_matrix_type 'CrysAlisPro convention (1999,Acta A55,543-557)'
_diffrn_orient_matrix_UB_11 -0.0322744000
_diffrn_orient_matrix_UB_12 0.0229977000
_diffrn_orient_matrix_UB_13 -0.0210915000
_diffrn_orient_matrix_UB_21 -0.0583041000
_diffrn_orient_matrix_UB_22 -0.0137965000
_diffrn_orient_matrix_UB_23 -0.0228616000
_diffrn_orient_matrix_UB_31 -0.0204133000
_diffrn_orient_matrix_UB_32 0.0030402000
_diffrn_orient_matrix_UB_33 0.0557082000
_diffrn_radiation_monochromator mirror
_diffrn_radiation_probe x-ray
_diffrn_radiation_type 'Mo K\a'
_diffrn_radiation_wavelength 0.71073
_diffrn_reflns_av_R_equivalents 0.0448
_diffrn_reflns_av_unetI/netI 0.0352
_diffrn_reflns_Laue_measured_fraction_full 0.999
_diffrn_reflns_Laue_measured_fraction_max 0.999
_diffrn_reflns_limit_h_max 14
_diffrn_reflns_limit_h_min -14
_diffrn_reflns_limit_k_max 35
_diffrn_reflns_limit_k_min -35
_diffrn_reflns_limit_l_max 15
_diffrn_reflns_limit_l_min -15
_diffrn_reflns_number 43679
_diffrn_reflns_point_group_measured_fraction_full 0.999
_diffrn_reflns_point_group_measured_fraction_max 0.999
_diffrn_reflns_theta_full 25.242
_diffrn_reflns_theta_max 28.699
_diffrn_reflns_theta_min 2.400
_diffrn_source 'micro-focus sealed X-ray tube'
_diffrn_source_type 'PhotonJet (Mo) X-ray Source'
_exptl_absorpt_coefficient_mu 1.579
_exptl_absorpt_correction_T_max 1.00000
_exptl_absorpt_correction_T_min 0.83806
_exptl_absorpt_correction_type multi-scan
_exptl_absorpt_process_details
;
CrysAlisPro 1.171.42.67a (Rigaku Oxford Diffraction, 2022)
Empirical absorption correction using spherical harmonics,
implemented in SCALE3 ABSPACK scaling algorithm.
;
_exptl_crystal_colour 'clear green'
_exptl_crystal_colour_lustre clear
_exptl_crystal_colour_primary green
_exptl_crystal_density_diffrn 1.614
_exptl_crystal_description block
_exptl_crystal_F_000 1517
_exptl_crystal_size_max 0.09
_exptl_crystal_size_mid 0.04
_exptl_crystal_size_min 0.03
_refine_diff_density_max 0.530
_refine_diff_density_min -0.398
_refine_diff_density_rms 0.072
_refine_ls_extinction_method none
_refine_ls_goodness_of_fit_ref 1.084
_refine_ls_hydrogen_treatment mixed
_refine_ls_matrix_type full
_refine_ls_number_parameters 433
_refine_ls_number_reflns 7831
_refine_ls_number_restraints 0
_refine_ls_restrained_S_all 1.084
_refine_ls_R_factor_all 0.0467
_refine_ls_R_factor_gt 0.0352
_refine_ls_shift/su_max 0.001
_refine_ls_shift/su_mean 0.000
_refine_ls_structure_factor_coef Fsqd
_refine_ls_weighting_details 'w=1/[\s^2^(Fo^2^)+(0.0137P)^2^+3.8340P] where P=(Fo^2^+2Fc^2^)/3'
_refine_ls_weighting_scheme calc
_refine_ls_wR_factor_gt 0.0688
_refine_ls_wR_factor_ref 0.0723
_reflns_Friedel_coverage 0.000
_reflns_number_gt 6560
_reflns_number_total 7831
_reflns_threshold_expression 'I > 2\s(I)'
_cod_data_source_file Met-Co-2.cif
_cod_data_source_block Met-Co-2
_cod_database_code 1569625
_shelx_shelxl_version_number 2016/6
_chemical_oxdiff_formula 'C4 H11 N5 Co Cl2'
_chemical_oxdiff_usercomment 'Amostra Met-Co-01_Richard D`vries'
_shelx_space_group_comment
;
The symmetry employed for this shelxl refinement is uniquely defined
by the following loop, which should always be used as a source of
symmetry information in preference to the above space-group names.
They are only intended as comments.
;
_shelx_estimated_absorpt_t_max 0.954
_shelx_estimated_absorpt_t_min 0.871
_reflns_odcompleteness_completeness 99.84
_reflns_odcompleteness_iscentric 1
_reflns_odcompleteness_theta 30.44
_olex2_refinement_description
;
1. Fixed Uiso
 At 1.5 times of:
  All C(H,H,H) groups
2. Others
 Fixed Sof: Cl5(0.8537) Cl6(0.15415)
3.a Idealised Me refined as rotating group:
 C8(H8A,H8B,H8C), C3(H3A,H3B,H3C), C4(H4A,H4B,H4C), C12(H12C,H12D,H12E),
 C7(H7C,H7D,H7E), C11(H11A,H11B,H11C)
;
_olex2_submission_special_instructions 'No special instructions were received'
_oxdiff_exptl_absorpt_empirical_details
;
Empirical correction (ABSPACK) includes:
- Absorption correction using spherical harmonics
- Frame scaling
;
_oxdiff_exptl_absorpt_empirical_full_max 1.176
_oxdiff_exptl_absorpt_empirical_full_min 0.875

loop_
_space_group_symop_operation_xyz
'x, y, z'
'-x+1/2, y+1/2, -z+1/2'
'-x, -y, -z'
'x-1/2, -y-1/2, z-1/2'

loop_
_atom_site_label
_atom_site_type_symbol
_atom_site_fract_x
_atom_site_fract_y
_atom_site_fract_z
_atom_site_U_iso_or_equiv
_atom_site_adp_type
_atom_site_occupancy
_atom_site_site_symmetry_order
_atom_site_calc_flag
_atom_site_refinement_flags_posn
_atom_site_refinement_flags_adp
_atom_site_refinement_flags_occupancy
_atom_site_disorder_assembly
_atom_site_disorder_group
Co1 Co 0.78976(3) 0.32968(2) 0.46298(2) 0.01275(6) Uani 1 1 d . . . . .
Co2 Co 0.40707(3) 0.33190(2) 0.71967(3) 0.01705(7) Uani 1 1 d . . . . .
Cl3 Cl 0.55822(5) 0.26697(2) 0.74297(5) 0.02385(12) Uani 1 1 d . . . . .
Cl1 Cl 0.83585(6) 0.51550(2) -0.17679(5) 0.02327(12) Uani 1 1 d . . . . .
Cl2 Cl 0.42963(5) 0.37478(2) 0.55145(5) 0.02771(13) Uani 1 1 d . . . . .
Cl5 Cl 0.4507(2) 0.38365(9) 0.88104(18) 0.0257(3) Uani 0.8537 1 d . . P A 1
Cl4 Cl 0.20496(6) 0.29725(3) 0.68402(6) 0.03074(14) Uani 1 1 d . . . . .
N5 N 0.66882(17) 0.38166(7) 0.39491(16) 0.0141(3) Uani 1 1 d . . . . .
O3 O 0.65992(19) 0.16423(8) 0.87727(17) 0.0299(4) Uani 1 1 d . . . . .
N6 N 0.75635(17) 0.34403(7) 0.61923(15) 0.0146(3) Uani 1 1 d . . . . .
O1 O 0.8720(2) 0.45262(7) 0.06288(18) 0.0280(4) Uani 1 1 d . . . . .
N1 N 0.82171(18) 0.31761(7) 0.30578(16) 0.0167(4) Uani 1 1 d . . . . .
N15 N 0.65313(19) 0.28010(7) 0.43726(16) 0.0169(4) Uani 1 1 d . . . . .
N3 N 0.75694(18) 0.39705(7) 0.22538(16) 0.0173(4) Uani 1 1 d . . . . .
N11 N 0.91089(19) 0.27694(7) 0.52476(16) 0.0173(4) Uani 1 1 d . . . . .
N10 N 0.93264(17) 0.37705(7) 0.49202(16) 0.0157(3) Uani 1 1 d . . . . .
N8 N 0.87258(18) 0.41988(7) 0.65250(16) 0.0165(4) Uani 1 1 d . . . . .
N4 N 0.59880(18) 0.45175(7) 0.27010(15) 0.0172(4) Uani 1 1 d . . . . .
N7 N 0.7379(2) 0.39694(8) 0.78101(17) 0.0201(4) Uani 1 1 d . . . . .
O2 O 0.7815(2) 0.12690(8) 0.6906(2) 0.0404(5) Uani 1 1 d . . . . .
N9 N 1.05600(17) 0.44622(7) 0.58210(16) 0.0188(4) Uani 1 1 d . . . . .
N13 N 0.76594(19) 0.21106(7) 0.53639(17) 0.0197(4) Uani 1 1 d . . . . .
N14 N 0.54858(18) 0.20119(7) 0.44439(16) 0.0196(4) Uani 1 1 d . . . . .
N2 N 0.8675(2) 0.34281(9) 0.12163(19) 0.0268(5) Uani 1 1 d . . . . .
C2 C 0.6712(2) 0.40931(8) 0.30046(18) 0.0143(4) Uani 1 1 d . . . . .
N12 N 0.9827(2) 0.20202(8) 0.6267(2) 0.0256(4) Uani 1 1 d . . . . .
C5 C 0.78528(19) 0.38468(8) 0.68103(18) 0.0148(4) Uani 1 1 d . . . . .
C9 C 0.8891(2) 0.23185(8) 0.55972(19) 0.0178(4) Uani 1 1 d . . . . .
C6 C 0.9563(2) 0.41248(8) 0.57269(18) 0.0152(4) Uani 1 1 d . . . . .
C1 C 0.8170(2) 0.35053(8) 0.22107(18) 0.0173(4) Uani 1 1 d . . . . .
C10 C 0.6546(2) 0.23264(8) 0.46876(18) 0.0169(4) Uani 1 1 d . . . . .
C8 C 1.1296(2) 0.44980(9) 0.4857(2) 0.0235(5) Uani 1 1 d . . . . .
H8A H 1.198436 0.423718 0.497006 0.035 Uiso 1 1 calc R U . . .
H8B H 1.169912 0.483574 0.486944 0.035 Uiso 1 1 calc R U . . .
H8C H 1.070058 0.444521 0.408121 0.035 Uiso 1 1 calc R U . . .
C3 C 0.5581(2) 0.46929(9) 0.1459(2) 0.0243(5) Uani 1 1 d . . . . .
H3A H 0.598137 0.502484 0.136810 0.036 Uiso 1 1 calc R U . . .
H3B H 0.462224 0.472442 0.126141 0.036 Uiso 1 1 calc R U . . .
H3C H 0.586829 0.444694 0.091392 0.036 Uiso 1 1 calc R U . . .
C4 C 0.5278(2) 0.47410(9) 0.3565(2) 0.0216(5) Uani 1 1 d . . . . .
H4A H 0.442907 0.456952 0.350367 0.032 Uiso 1 1 calc R U . . .
H4B H 0.513329 0.510408 0.339021 0.032 Uiso 1 1 calc R U . . .
H4C H 0.579544 0.469930 0.438075 0.032 Uiso 1 1 calc R U . . .
C12 C 0.4246(2) 0.22301(9) 0.3861(2) 0.0246(5) Uani 1 1 d . . . . .
H12C H 0.408492 0.254300 0.427879 0.037 Uiso 1 1 calc R U . . .
H12D H 0.353782 0.198632 0.388556 0.037 Uiso 1 1 calc R U . . .
H12E H 0.427564 0.230897 0.302171 0.037 Uiso 1 1 calc R U . . .
C7 C 1.1261(2) 0.46525(10) 0.6982(2) 0.0274(5) Uani 1 1 d . . . . .
H7C H 1.075760 0.457199 0.760400 0.041 Uiso 1 1 calc R U . . .
H7D H 1.136771 0.502207 0.693691 0.041 Uiso 1 1 calc R U . . .
H7E H 1.212736 0.449092 0.718411 0.041 Uiso 1 1 calc R U . . .
C11 C 0.5678(3) 0.14729(10) 0.4142(3) 0.0336(6) Uani 1 1 d . . . . .
H11A H 0.568073 0.144339 0.328082 0.050 Uiso 1 1 calc R U . . .
H11B H 0.496183 0.126680 0.433752 0.050 Uiso 1 1 calc R U . . .
H11C H 0.651901 0.135149 0.460692 0.050 Uiso 1 1 calc R U . . .
H6 H 0.705(2) 0.3261(10) 0.645(2) 0.016(6) Uiso 1 1 d . . . . .
H5 H 0.612(3) 0.3879(10) 0.429(2) 0.017(6) Uiso 1 1 d . . . . .
H1 H 0.847(3) 0.2924(11) 0.293(2) 0.021(7) Uiso 1 1 d . . . . .
H15 H 0.587(2) 0.2888(9) 0.408(2) 0.004(5) Uiso 1 1 d . . . . .
H7A H 0.752(3) 0.4265(12) 0.807(2) 0.024(7) Uiso 1 1 d . . . . .
H7B H 0.671(3) 0.3849(12) 0.791(2) 0.030(8) Uiso 1 1 d . . . . .
H10 H 0.989(3) 0.3721(11) 0.452(2) 0.024(7) Uiso 1 1 d . . . . .
H12A H 1.062(3) 0.2061(13) 0.626(3) 0.042(9) Uiso 1 1 d . . . . .
H12B H 0.951(4) 0.1724(17) 0.624(3) 0.070(13) Uiso 1 1 d . . . . .
H2A H 0.921(3) 0.3198(14) 0.123(3) 0.046(10) Uiso 1 1 d . . . . .
H2B H 0.872(3) 0.3683(14) 0.077(3) 0.043(9) Uiso 1 1 d . . . . .
H11 H 0.982(3) 0.2835(15) 0.543(3) 0.054(11) Uiso 1 1 d . . . . .
H1A H 0.948(3) 0.4576(13) 0.094(3) 0.039(9) Uiso 1 1 d . . . . .
H3D H 0.638(4) 0.1958(17) 0.854(4) 0.072(13) Uiso 1 1 d . . . . .
H2C H 0.752(4) 0.1355(16) 0.762(4) 0.071(12) Uiso 1 1 d . . . . .
H3E H 0.730(6) 0.168(2) 0.939(5) 0.14(2) Uiso 1 1 d . . . . .
H2D H 0.756(4) 0.0974(19) 0.675(4) 0.084(15) Uiso 1 1 d . . . . .
H1B H 0.853(4) 0.4679(16) 0.009(4) 0.065(13) Uiso 1 1 d . . . . .
Cl6 Cl 0.4293(16) 0.3899(6) 0.8678(14) 0.053(4) Uani 0.1542 1 d . . P A 2
H3 H 0.770(3) 0.4183(11) 0.177(2) 0.021(7) Uiso 1 1 d . . . . .
H13 H 0.756(3) 0.1851(13) 0.570(3) 0.038(9) Uiso 1 1 d . . . . .
H8 H 0.878(2) 0.4454(11) 0.687(2) 0.018(7) Uiso 1 1 d . . . . .

loop_
_atom_site_aniso_label
_atom_site_aniso_U_11
_atom_site_aniso_U_22
_atom_site_aniso_U_33
_atom_site_aniso_U_23
_atom_site_aniso_U_13
_atom_site_aniso_U_12
Co1 0.01365(13) 0.01057(13) 0.01410(13) 0.00110(10) 0.00293(10) 0.00015(10)
Co2 0.01471(14) 0.01704(15) 0.01954(14) 0.00098(11) 0.00375(11) -0.00325(11)
Cl3 0.0205(3) 0.0183(3) 0.0343(3) 0.0083(2) 0.0091(2) 0.0000(2)
Cl1 0.0286(3) 0.0174(3) 0.0244(3) 0.0014(2) 0.0064(2) 0.0019(2)
Cl2 0.0166(2) 0.0360(3) 0.0319(3) 0.0176(2) 0.0083(2) 0.0045(2)
Cl5 0.0302(8) 0.0240(6) 0.0243(5) -0.0065(4) 0.0086(6) -0.0071(6)
Cl4 0.0180(3) 0.0387(4) 0.0325(3) 0.0097(3) -0.0023(2) -0.0120(2)
N5 0.0135(8) 0.0138(8) 0.0160(8) 0.0014(6) 0.0052(7) 0.0012(7)
O3 0.0299(9) 0.0274(10) 0.0319(10) 0.0077(8) 0.0045(8) 0.0025(8)
N6 0.0131(8) 0.0159(9) 0.0153(8) 0.0034(7) 0.0037(6) -0.0024(7)
O1 0.0356(11) 0.0269(10) 0.0215(9) 0.0037(7) 0.0059(8) -0.0101(8)
N1 0.0203(9) 0.0110(9) 0.0195(9) -0.0004(7) 0.0057(7) 0.0043(7)
N15 0.0143(9) 0.0183(9) 0.0169(9) 0.0019(7) 0.0000(7) -0.0003(7)
N3 0.0247(10) 0.0122(9) 0.0171(9) 0.0042(7) 0.0095(7) 0.0031(7)
N11 0.0157(9) 0.0157(9) 0.0202(9) 0.0012(7) 0.0025(7) 0.0009(7)
N10 0.0136(8) 0.0149(9) 0.0200(9) 0.0015(7) 0.0067(7) 0.0004(7)
N8 0.0196(9) 0.0113(9) 0.0195(9) -0.0031(7) 0.0058(7) -0.0027(7)
N4 0.0201(9) 0.0152(9) 0.0162(8) 0.0020(7) 0.0036(7) 0.0029(7)
N7 0.0199(10) 0.0213(10) 0.0201(9) -0.0046(8) 0.0068(7) -0.0077(8)
O2 0.0616(14) 0.0206(10) 0.0437(12) 0.0027(8) 0.0219(10) -0.0083(10)
N9 0.0154(8) 0.0172(9) 0.0240(9) 0.0010(7) 0.0045(7) -0.0033(7)
N13 0.0235(10) 0.0097(9) 0.0257(10) 0.0020(7) 0.0044(8) 0.0002(7)
N14 0.0209(9) 0.0158(9) 0.0214(9) -0.0016(7) 0.0027(7) -0.0050(7)
N2 0.0396(13) 0.0222(11) 0.0229(10) 0.0037(8) 0.0166(9) 0.0113(10)
C2 0.0154(9) 0.0108(9) 0.0159(9) -0.0019(7) 0.0013(7) -0.0011(8)
N12 0.0207(10) 0.0149(10) 0.0383(12) 0.0056(8) -0.0015(9) 0.0001(8)
C5 0.0135(9) 0.0162(10) 0.0143(9) 0.0033(8) 0.0018(7) 0.0010(8)
C9 0.0201(10) 0.0146(10) 0.0189(10) -0.0015(8) 0.0043(8) 0.0024(8)
C6 0.0141(9) 0.0125(10) 0.0184(10) 0.0047(8) 0.0018(7) 0.0018(8)
C1 0.0218(10) 0.0142(10) 0.0168(10) -0.0021(8) 0.0065(8) 0.0010(8)
C10 0.0200(10) 0.0185(10) 0.0133(9) -0.0049(8) 0.0061(8) -0.0044(8)
C8 0.0189(11) 0.0192(11) 0.0350(13) 0.0037(9) 0.0114(9) 0.0014(9)
C3 0.0315(12) 0.0207(12) 0.0191(11) 0.0051(9) 0.0013(9) 0.0062(10)
C4 0.0231(11) 0.0181(11) 0.0248(11) 0.0006(9) 0.0075(9) 0.0064(9)
C12 0.0228(11) 0.0242(12) 0.0255(12) 0.0017(9) 0.0014(9) -0.0080(9)
C7 0.0226(12) 0.0254(13) 0.0331(13) -0.0043(10) 0.0031(10) -0.0081(10)
C11 0.0270(13) 0.0221(13) 0.0525(17) -0.0138(11) 0.0096(12) -0.0082(10)
Cl6 0.043(5) 0.037(5) 0.068(7) -0.016(4) -0.020(3) 0.010(3)

loop_
_atom_type_symbol
_atom_type_description
_atom_type_scat_dispersion_real
_atom_type_scat_dispersion_imag
_atom_type_scat_source
C C 0.0033 0.0016 'International Tables Vol C Tables 4.2.6.8 and 6.1.1.4'
H H 0.0000 0.0000 'International Tables Vol C Tables 4.2.6.8 and 6.1.1.4'
Cl Cl 0.1484 0.1585 'International Tables Vol C Tables 4.2.6.8 and 6.1.1.4'
Co Co 0.3494 0.9721 'International Tables Vol C Tables 4.2.6.8 and 6.1.1.4'
N N 0.0061 0.0033 'International Tables Vol C Tables 4.2.6.8 and 6.1.1.4'
O O 0.0106 0.0060 'International Tables Vol C Tables 4.2.6.8 and 6.1.1.4'

loop_
_geom_angle_atom_site_label_1
_geom_angle_atom_site_label_2
_geom_angle_atom_site_label_3
_geom_angle
_geom_angle_site_symmetry_1
_geom_angle_site_symmetry_3
_geom_angle_publ_flag
N5 Co1 N10 91.71(8) . . ?
N6 Co1 N5 90.50(8) . . ?
N6 Co1 N10 89.33(8) . . ?
N1 Co1 N5 87.86(8) . . ?
N1 Co1 N6 178.15(8) . . ?
N1 Co1 N15 90.26(8) . . ?
N1 Co1 N11 89.94(8) . . ?
N1 Co1 N10 89.85(8) . . ?
N15 Co1 N5 90.97(8) . . ?
N15 Co1 N6 90.63(8) . . ?
N15 Co1 N11 88.64(8) . . ?
N15 Co1 N10 177.32(8) . . ?
N11 Co1 N5 177.77(8) . . ?
N11 Co1 N6 91.70(8) . . ?
N11 Co1 N10 88.68(8) . . ?
Cl2 Co2 Cl3 106.51(2) . . ?
Cl5 Co2 Cl3 109.36(7) . . ?
Cl5 Co2 Cl2 110.24(5) . . ?
Cl4 Co2 Cl3 108.16(3) . . ?
Cl4 Co2 Cl2 107.30(2) . . ?
Cl4 Co2 Cl5 114.90(5) . . ?
Cl6 Co2 Cl3 116.8(4) . . ?
Cl6 Co2 Cl2 106.2(4) . . ?
Cl6 Co2 Cl4 111.3(4) . . ?
Co1 N5 H5 116.5(19) . . ?
C2 N5 Co1 127.96(15) . . ?
C2 N5 H5 115.5(19) . . ?
H3D O3 H3E 104(4) . . ?
Co1 N6 H6 118.2(18) . . ?
C5 N6 Co1 127.36(15) . . ?
C5 N6 H6 112.9(18) . . ?
H1A O1 H1B 111(4) . . ?
Co1 N1 H1 118(2) . . ?
C1 N1 Co1 126.83(16) . . ?
C1 N1 H1 115(2) . . ?
Co1 N15 H15 116.9(18) . . ?
C10 N15 Co1 130.34(16) . . ?
C10 N15 H15 112.6(19) . . ?
C2 N3 H3 118.0(19) . . ?
C1 N3 C2 125.34(18) . . ?
C1 N3 H3 116.5(19) . . ?
Co1 N11 H11 119(3) . . ?
C9 N11 Co1 129.80(17) . . ?
C9 N11 H11 110(3) . . ?
Co1 N10 H10 114.4(19) . . ?
C6 N10 Co1 128.43(15) . . ?
C6 N10 H10 116.9(19) . . ?
C5 N8 C6 125.82(19) . . ?
C5 N8 H8 116.7(19) . . ?
C6 N8 H8 117.4(19) . . ?
C2 N4 C3 123.07(18) . . ?
C2 N4 C4 119.33(17) . . ?
C4 N4 C3 115.56(18) . . ?
C5 N7 H7A 116.6(18) . . ?
C5 N7 H7B 120(2) . . ?
H7A N7 H7B 115(3) . . ?
H2C O2 H2D 105(4) . . ?
C6 N9 C8 119.40(19) . . ?
C6 N9 C7 122.22(18) . . ?
C8 N9 C7 114.40(18) . . ?
C9 N13 C10 126.4(2) . . ?
C9 N13 H13 117(2) . . ?
C10 N13 H13 117(2) . . ?
C10 N14 C12 117.65(19) . . ?
C10 N14 C11 119.18(19) . . ?
C12 N14 C11 114.99(19) . . ?
C1 N2 H2A 118(2) . . ?
C1 N2 H2B 117(2) . . ?
H2A N2 H2B 119(3) . . ?
N5 C2 N3 119.71(19) . . ?
N5 C2 N4 124.90(19) . . ?
N4 C2 N3 115.33(18) . . ?
C9 N12 H12A 122(2) . . ?
C9 N12 H12B 106(3) . . ?
H12A N12 H12B 120(4) . . ?
N6 C5 N8 121.72(19) . . ?
N6 C5 N7 124.7(2) . . ?
N7 C5 N8 113.54(19) . . ?
N11 C9 N13 121.6(2) . . ?
N11 C9 N12 123.7(2) . . ?
N12 C9 N13 114.6(2) . . ?
N10 C6 N8 120.45(19) . . ?
N10 C6 N9 124.26(19) . . ?
N9 C6 N8 115.19(19) . . ?
N1 C1 N3 121.39(19) . . ?
N1 C1 N2 124.0(2) . . ?
N2 C1 N3 114.59(19) . . ?
N15 C10 N13 120.9(2) . . ?
N15 C10 N14 124.3(2) . . ?
N14 C10 N13 114.8(2) . . ?
N9 C8 H8A 109.5 . . ?
N9 C8 H8B 109.5 . . ?
N9 C8 H8C 109.5 . . ?
H8A C8 H8B 109.5 . . ?
H8A C8 H8C 109.5 . . ?
H8B C8 H8C 109.5 . . ?
N4 C3 H3A 109.5 . . ?
N4 C3 H3B 109.5 . . ?
N4 C3 H3C 109.5 . . ?
H3A C3 H3B 109.5 . . ?
H3A C3 H3C 109.5 . . ?
H3B C3 H3C 109.5 . . ?
N4 C4 H4A 109.5 . . ?
N4 C4 H4B 109.5 . . ?
N4 C4 H4C 109.5 . . ?
H4A C4 H4B 109.5 . . ?
H4A C4 H4C 109.5 . . ?
H4B C4 H4C 109.5 . . ?
N14 C12 H12C 109.5 . . ?
N14 C12 H12D 109.5 . . ?
N14 C12 H12E 109.5 . . ?
H12C C12 H12D 109.5 . . ?
H12C C12 H12E 109.5 . . ?
H12D C12 H12E 109.5 . . ?
N9 C7 H7C 109.5 . . ?
N9 C7 H7D 109.5 . . ?
N9 C7 H7E 109.5 . . ?
H7C C7 H7D 109.5 . . ?
H7C C7 H7E 109.5 . . ?
H7D C7 H7E 109.5 . . ?
N14 C11 H11A 109.5 . . ?
N14 C11 H11B 109.5 . . ?
N14 C11 H11C 109.5 . . ?
H11A C11 H11B 109.5 . . ?
H11A C11 H11C 109.5 . . ?
H11B C11 H11C 109.5 . . ?

loop_
_geom_bond_atom_site_label_1
_geom_bond_atom_site_label_2
_geom_bond_distance
_geom_bond_site_symmetry_2
_geom_bond_publ_flag
Co1 N5 1.9119(18) . ?
Co1 N6 1.9091(17) . ?
Co1 N1 1.9032(18) . ?
Co1 N15 1.9056(19) . ?
Co1 N11 1.9091(19) . ?
Co1 N10 1.9144(18) . ?
Co2 Cl3 2.2976(6) . ?
Co2 Cl2 2.2672(6) . ?
Co2 Cl5 2.253(2) . ?
Co2 Cl4 2.2494(6) . ?
Co2 Cl6 2.246(17) . ?
N5 C2 1.299(3) . ?
N5 H5 0.79(3) . ?
O3 H3D 0.89(5) . ?
O3 H3E 0.91(6) . ?
N6 C5 1.280(3) . ?
N6 H6 0.81(3) . ?
O1 H1A 0.81(3) . ?
O1 H1B 0.72(4) . ?
N1 C1 1.286(3) . ?
N1 H1 0.74(3) . ?
N15 C10 1.296(3) . ?
N15 H15 0.73(2) . ?
N3 C2 1.386(3) . ?
N3 C1 1.378(3) . ?
N3 H3 0.82(3) . ?
N11 C9 1.284(3) . ?
N11 H11 0.75(4) . ?
N10 C6 1.294(3) . ?
N10 H10 0.82(3) . ?
N8 C5 1.377(3) . ?
N8 C6 1.386(3) . ?
N8 H8 0.77(3) . ?
N4 C2 1.351(3) . ?
N4 C3 1.463(3) . ?
N4 C4 1.460(3) . ?
N7 C5 1.361(3) . ?
N7 H7A 0.84(3) . ?
N7 H7B 0.79(3) . ?
O2 H2C 0.94(4) . ?
O2 H2D 0.83(5) . ?
N9 C6 1.351(3) . ?
N9 C8 1.455(3) . ?
N9 C7 1.461(3) . ?
N13 C9 1.367(3) . ?
N13 C10 1.377(3) . ?
N13 H13 0.80(3) . ?
N14 C10 1.361(3) . ?
N14 C12 1.444(3) . ?
N14 C11 1.480(3) . ?
N2 C1 1.349(3) . ?
N2 H2A 0.82(4) . ?
N2 H2B 0.84(4) . ?
N12 C9 1.358(3) . ?
N12 H12A 0.83(3) . ?
N12 H12B 0.85(4) . ?
C8 H8A 0.9800 . ?
C8 H8B 0.9800 . ?
C8 H8C 0.9800 . ?
C3 H3A 0.9800 . ?
C3 H3B 0.9800 . ?
C3 H3C 0.9800 . ?
C4 H4A 0.9800 . ?
C4 H4B 0.9800 . ?
C4 H4C 0.9800 . ?
C12 H12C 0.9800 . ?
C12 H12D 0.9800 . ?
C12 H12E 0.9800 . ?
C7 H7C 0.9800 . ?
C7 H7D 0.9800 . ?
C7 H7E 0.9800 . ?
C11 H11A 0.9800 . ?
C11 H11B 0.9800 . ?
C11 H11C 0.9800 . ?

loop_
_geom_torsion_atom_site_label_1
_geom_torsion_atom_site_label_2
_geom_torsion_atom_site_label_3
_geom_torsion_atom_site_label_4
_geom_torsion
_geom_torsion_site_symmetry_1
_geom_torsion_site_symmetry_2
_geom_torsion_site_symmetry_3
_geom_torsion_site_symmetry_4
_geom_torsion_publ_flag
Co1 N5 C2 N3 10.6(3) . . . . ?
Co1 N5 C2 N4 -166.48(16) . . . . ?
Co1 N6 C5 N8 -15.0(3) . . . . ?
Co1 N6 C5 N7 166.90(16) . . . . ?
Co1 N1 C1 N3 -15.9(3) . . . . ?
Co1 N1 C1 N2 164.99(18) . . . . ?
Co1 N15 C10 N13 3.3(3) . . . . ?
Co1 N15 C10 N14 179.91(15) . . . . ?
Co1 N11 C9 N13 12.3(3) . . . . ?
Co1 N11 C9 N12 -164.45(18) . . . . ?
Co1 N10 C6 N8 0.1(3) . . . . ?
Co1 N10 C6 N9 -175.98(15) . . . . ?
C2 N3 C1 N1 -16.0(3) . . . . ?
C2 N3 C1 N2 163.2(2) . . . . ?
C5 N8 C6 N10 20.4(3) . . . . ?
C5 N8 C6 N9 -163.18(19) . . . . ?
C9 N13 C10 N15 -12.3(3) . . . . ?
C9 N13 C10 N14 170.8(2) . . . . ?
C6 N8 C5 N6 -12.8(3) . . . . ?
C6 N8 C5 N7 165.5(2) . . . . ?
C1 N3 C2 N5 18.6(3) . . . . ?
C1 N3 C2 N4 -164.1(2) . . . . ?
C10 N13 C9 N11 4.5(3) . . . . ?
C10 N13 C9 N12 -178.4(2) . . . . ?
C8 N9 C6 N10 11.1(3) . . . . ?
C8 N9 C6 N8 -165.14(19) . . . . ?
C3 N4 C2 N5 -152.5(2) . . . . ?
C3 N4 C2 N3 30.3(3) . . . . ?
C4 N4 C2 N5 10.6(3) . . . . ?
C4 N4 C2 N3 -166.59(19) . . . . ?
C12 N14 C10 N15 -3.9(3) . . . . ?
C12 N14 C10 N13 172.92(19) . . . . ?
C7 N9 C6 N10 -145.2(2) . . . . ?
C7 N9 C6 N8 38.6(3) . . . . ?
C11 N14 C10 N15 143.1(2) . . . . ?
C11 N14 C10 N13 -40.1(3) . . . . ?
